data_1565348
loop_
_publ_author_name
'Berti, Beatrice'
'Bortoluzzi, Marco'
'Cesari, Cristiana'
'Femoni, Cristina'
'Iapalucci, Maria Carmela'
'Zacchini, Stefano'

_publ_section_title
;
 Reactions of [Pt6(CO)6(SnX2)2(SnX3)4]4-- (X&#x00A0;=&#x00A0;Cl, Br) with
 Acids: Syntheses and molecular structures of
 [Pt12(CO)10(SnCl)2(SnCl2)4{Cl2Sn(\m-OH)SnCl2}2]2-- And
 [Pt7(CO)6(SnBr2)4{Br2Sn(\m-OH)SnBr2}{Br2Sn(\m-Br)SnBr2}]2-- Platinum
 carbonyl clusters decorated by Sn(II)-Fragments
;
_journal_name_full 'Inorganica Chimica Acta'
_journal_page_first 119432
_journal_paper_doi 10.1016/j.ica.2020.119432
_journal_volume 503
_journal_year 2020
_chemical_formula_sum 'C54 H41 Br17 O7 P2 Pt7 Sn8'
_chemical_formula_weight 4537.43
_space_group_crystal_system triclinic
_space_group_IT_number 2
_space_group_name_Hall '-P 1'
_space_group_name_H-M_alt 'P -1'
_atom_sites_solution_hydrogens geom
_audit_creation_method SHELXL-2014/7
_cell_angle_alpha 67.521(2)
_cell_angle_beta 75.474(2)
_cell_angle_gamma 76.359(2)
_cell_formula_units_Z 1
_cell_length_a 12.3993(13)
_cell_length_b 13.8560(15)
_cell_length_c 14.3072(15)
_cell_measurement_reflns_used 9922
_cell_measurement_temperature 100(2)
_cell_measurement_theta_max 29.4465
_cell_measurement_theta_min 2.523
_cell_volume 2171.6(4)
_computing_cell_refinement 'APEX2 (Bruker AXS, 2006)'
_computing_data_collection 'APEX2 (Bruker AXS, 2006)'
_computing_data_reduction 'SAINT (Bruker AXS, 2004)'
_computing_molecular_graphics 'SCHAKAL99 (Keller, 1999)'
_computing_publication_material 'XCIF (Bruker AXS, 2001)'
_computing_structure_refinement 'SHELXL-2014/7 (Sheldrick, 2014)'
_computing_structure_solution 'SHELXL-2014/7 (Sheldrick, 2014)'
_diffrn_ambient_temperature 100(2)
_diffrn_measured_fraction_theta_full 0.998
_diffrn_measured_fraction_theta_max 0.996
_diffrn_measurement_device_type 'PHOTON100 area detector'
_diffrn_measurement_method 'phi and omega scans'
_diffrn_radiation_type MoK\a
_diffrn_radiation_wavelength 0.71073
_diffrn_reflns_av_R_equivalents 0.0485
_diffrn_reflns_av_unetI/netI 0.0535
_diffrn_reflns_Laue_measured_fraction_full 0.998
_diffrn_reflns_Laue_measured_fraction_max 0.996
_diffrn_reflns_limit_h_max 15
_diffrn_reflns_limit_h_min -15
_diffrn_reflns_limit_k_max 17
_diffrn_reflns_limit_k_min -17
_diffrn_reflns_limit_l_max 17
_diffrn_reflns_limit_l_min -17
_diffrn_reflns_number 26793
_diffrn_reflns_point_group_measured_fraction_full 0.998
_diffrn_reflns_point_group_measured_fraction_max 0.996
_diffrn_reflns_theta_full 25.242
_diffrn_reflns_theta_max 26.000
_diffrn_reflns_theta_min 1.610
_diffrn_source 'fine-focus sealed tube'
_exptl_absorpt_coefficient_mu 21.375
_exptl_absorpt_correction_T_max 0.0629
_exptl_absorpt_correction_T_min 0.0138
_exptl_absorpt_correction_type empirical
_exptl_absorpt_process_details
;
 Data were corrected for Lorentz polarization and absorption
 effects (empirical absorption corrections SADABS).
 R(int) = 0.1577 (selected reflections only, before parameter refinement)
 R(int) = 0.0630 (selected reflections only, after parameter refinement)
;
_exptl_crystal_colour orange-red
_exptl_crystal_density_diffrn 3.470
_exptl_crystal_description prism
_exptl_crystal_F_000 1992
_exptl_crystal_size_max 0.160
_exptl_crystal_size_mid 0.130
_exptl_crystal_size_min 0.110
_refine_diff_density_max 3.245
_refine_diff_density_min -2.607
_refine_diff_density_rms 0.273
_refine_ls_extinction_coef .
_refine_ls_extinction_method none
_refine_ls_goodness_of_fit_ref 1.089
_refine_ls_hydrogen_treatment constr
_refine_ls_matrix_type full
_refine_ls_number_parameters 391
_refine_ls_number_reflns 8505
_refine_ls_number_restraints 6
_refine_ls_restrained_S_all 1.090
_refine_ls_R_factor_all 0.0507
_refine_ls_R_factor_gt 0.0401
_refine_ls_shift/su_max 0.002
_refine_ls_shift/su_mean 0.000
_refine_ls_structure_factor_coef Fsqd
_refine_ls_weighting_details 'w=1/[\s^2^(Fo^2^)+(0.0101P)^2^+25.9549P] where P=(Fo^2^+2Fc^2^)/3'
_refine_ls_weighting_scheme calc
_refine_ls_wR_factor_gt 0.0807
_refine_ls_wR_factor_ref 0.0839
_reflns_Friedel_coverage 0.000
_reflns_Friedel_fraction_full .
_reflns_Friedel_fraction_max .
_reflns_number_gt 7256
_reflns_number_total 8505
_reflns_threshold_expression 'I > 2\s(I)'
_cod_data_source_file ICA-2020-503-119432.cif
_cod_data_source_block 2
_cod_database_code 1565348
_shelx_shelxl_version_number 2014/7
_shelx_space_group_comment
;
The symmetry employed for this shelxl refinement is uniquely defined
by the following loop, which should always be used as a source of
symmetry information in preference to the above space-group names.
They are only intended as comments.
;
_shelx_estimated_absorpt_t_min 0.131
_shelx_estimated_absorpt_t_max 0.202

loop_
_space_group_symop_operation_xyz
'x, y, z'
'-x, -y, -z'

loop_
_atom_site_label
_atom_site_type_symbol
_atom_site_fract_x
_atom_site_fract_y
_atom_site_fract_z
_atom_site_U_iso_or_equiv
_atom_site_adp_type
_atom_site_occupancy
_atom_site_site_symmetry_order
_atom_site_calc_flag
_atom_site_refinement_flags_posn
_atom_site_refinement_flags_adp
_atom_site_refinement_flags_occupancy
_atom_site_disorder_assembly
_atom_site_disorder_group
Pt1 Pt 0.5000 0.5000 1.0000 0.01421(11) Uani 1 2 d S . P . .
Pt2 Pt 0.42479(3) 0.65730(3) 1.08261(3) 0.01559(9) Uani 1 1 d . . . . .
Pt3 Pt 0.59299(3) 0.55909(3) 0.79807(3) 0.01680(9) Uani 1 1 d . . . . .
Pt4 Pt 0.72493(3) 0.41077(3) 0.98656(3) 0.01853(9) Uani 1 1 d . . . . .
Sn1 Sn 0.48735(5) 0.70789(5) 0.87533(5) 0.01609(14) Uani 1 1 d . . . . .
Sn2 Sn 0.63978(6) 0.54613(5) 1.08724(5) 0.01707(14) Uani 1 1 d . . . . .
Sn3 Sn 0.68608(6) 0.41235(6) 0.71523(5) 0.02297(16) Uani 1 1 d . . . . .
Sn4 Sn 0.79862(6) 0.24317(6) 0.92795(5) 0.02344(16) Uani 1 1 d . . . . .
Br1 Br 0.58789(10) 0.86519(9) 0.81566(8) 0.0291(2) Uani 1 1 d . . . . .
Br2 Br 0.32947(9) 0.80022(8) 0.77544(8) 0.0271(2) Uani 1 1 d . . . . .
Br3 Br 0.76627(9) 0.68399(9) 1.02587(8) 0.0285(2) Uani 1 1 d . . . . .
Br4 Br 0.67118(9) 0.46493(8) 1.26989(8) 0.0259(2) Uani 1 1 d . . . . .
Br5 Br 0.61112(15) 0.40261(18) 0.57535(12) 0.0748(6) Uani 1 1 d . . . . .
Br6 Br 0.87176(10) 0.47366(9) 0.61957(9) 0.0341(3) Uani 1 1 d . . . . .
Br7 Br 0.78685(19) 0.21335(19) 0.74864(16) 0.0288(5) Uani 0.5 1 d . . P A 1
O7 O 0.7911(13) 0.2617(11) 0.7809(11) 0.025(3) Uani 0.5 1 d . . P A 2
H7 H 0.8274 0.2128 0.7467 0.030 Uiso 0.5 1 calc R U P A 2
Br8 Br 1.00897(10) 0.22933(10) 0.87678(9) 0.0349(3) Uani 1 1 d . . . . .
Br9 Br 0.77964(10) 0.05542(9) 1.03094(8) 0.0310(3) Uani 1 1 d . . . . .
C2 C 0.4628(9) 0.7763(9) 1.0951(8) 0.024(2) Uani 1 1 d . . . . .
C3 C 0.6090(10) 0.6599(9) 0.6661(8) 0.029(3) Uani 1 1 d . . . . .
C4 C 0.8637(9) 0.4007(10) 1.0227(10) 0.035(3) Uani 1 1 d . . . . .
O2 O 0.4849(8) 0.8482(7) 1.1014(7) 0.040(2) Uani 1 1 d . . . . .
O3 O 0.6125(7) 0.7216(6) 0.5865(6) 0.038(2) Uani 1 1 d . . . . .
O4 O 0.9450(8) 0.3952(9) 1.0471(8) 0.060(3) Uani 1 1 d . . . . .
P1 P 0.8609(2) 0.8902(2) 0.42552(19) 0.0231(6) Uani 1 1 d . . . . .
C101 C 0.7631(5) 0.9945(5) 0.4627(5) 0.025(2) Uani 1 1 d G . . . .
C102 C 0.7953(5) 1.0922(5) 0.4372(5) 0.031(3) Uani 1 1 d G . . . .
H102 H 0.8676 1.1055 0.3977 0.037 Uiso 1 1 calc R U . . .
C103 C 0.7215(6) 1.1706(4) 0.4694(6) 0.036(3) Uani 1 1 d G . . . .
H103 H 0.7435 1.2375 0.4520 0.044 Uiso 1 1 calc R U . . .
C104 C 0.6156(6) 1.1512(5) 0.5272(6) 0.037(3) Uani 1 1 d G . . . .
H104 H 0.5652 1.2048 0.5493 0.044 Uiso 1 1 calc R U . . .
C105 C 0.5834(5) 1.0534(6) 0.5527(5) 0.038(3) Uani 1 1 d G . . . .
H105 H 0.5111 1.0401 0.5922 0.046 Uiso 1 1 calc R U . . .
C106 C 0.6572(6) 0.9750(4) 0.5204(5) 0.030(3) Uani 1 1 d G . . . .
H106 H 0.6352 0.9082 0.5379 0.036 Uiso 1 1 calc R U . . .
C107 C 0.7868(6) 0.8316(5) 0.3732(5) 0.021(2) Uani 1 1 d G . . . .
C108 C 0.7080(6) 0.8943(4) 0.3115(5) 0.030(3) Uani 1 1 d G . . . .
H108 H 0.6916 0.9683 0.2985 0.036 Uiso 1 1 calc R U . . .
C109 C 0.6534(5) 0.8487(5) 0.2690(5) 0.031(3) Uani 1 1 d G . . . .
H109 H 0.5995 0.8915 0.2269 0.037 Uiso 1 1 calc R U . . .
C110 C 0.6774(6) 0.7404(5) 0.2881(5) 0.033(3) Uani 1 1 d G . . . .
H110 H 0.6401 0.7092 0.2591 0.039 Uiso 1 1 calc R U . . .
C111 C 0.7562(6) 0.6777(4) 0.3498(5) 0.030(3) Uani 1 1 d G . . . .
H111 H 0.7726 0.6036 0.3629 0.036 Uiso 1 1 calc R U . . .
C112 C 0.8109(5) 0.7233(5) 0.3923(5) 0.022(2) Uani 1 1 d G . . . .
H112 H 0.8647 0.6804 0.4344 0.027 Uiso 1 1 calc R U . . .
C113 C 0.9162(6) 0.7917(5) 0.5346(4) 0.024(2) Uani 1 1 d G . . . .
C114 C 0.8590(5) 0.7812(6) 0.6341(5) 0.037(3) Uani 1 1 d G . . . .
H114 H 0.7902 0.8265 0.6450 0.044 Uiso 1 1 calc R U . . .
C115 C 0.9025(6) 0.7043(6) 0.7176(4) 0.042(3) Uani 1 1 d G . . . .
H115 H 0.8634 0.6971 0.7855 0.050 Uiso 1 1 calc R U . . .
C116 C 1.0031(6) 0.6379(5) 0.7017(4) 0.033(3) Uani 1 1 d G . . . .
H116 H 1.0328 0.5853 0.7588 0.039 Uiso 1 1 calc R U . . .
C117 C 1.0604(5) 0.6484(5) 0.6022(5) 0.032(3) Uani 1 1 d G . . . .
H117 H 1.1292 0.6031 0.5914 0.038 Uiso 1 1 calc R U . . .
C118 C 1.0169(5) 0.7253(6) 0.5187(4) 0.028(2) Uani 1 1 d G . . . .
H118 H 1.0560 0.7325 0.4508 0.033 Uiso 1 1 calc R U . . .
C119 C 0.9733(6) 0.9498(7) 0.3316(4) 0.030(3) Uani 1 1 d G . . . .
C120 C 0.9610(5) 0.9966(7) 0.2291(5) 0.036(3) Uani 1 1 d G . . . .
H120 H 0.8957 0.9919 0.2087 0.043 Uiso 1 1 calc R U . . .
C121 C 1.0443(7) 1.0502(6) 0.1564(4) 0.037(3) Uani 1 1 d G . . . .
H121 H 1.0359 1.0821 0.0863 0.045 Uiso 1 1 calc R U . . .
C122 C 1.1399(6) 1.0570(7) 0.1861(5) 0.051(4) Uani 1 1 d G . . . .
H122 H 1.1969 1.0936 0.1364 0.061 Uiso 1 1 calc R U . . .
C123 C 1.1522(7) 1.0102(8) 0.2886(6) 0.064(4) Uani 1 1 d G U . . .
H123 H 1.2175 1.0149 0.3090 0.077 Uiso 1 1 calc R U . . .
C124 C 1.0689(8) 0.9567(8) 0.3613(4) 0.061(5) Uani 1 1 d G . . . .
H124 H 1.0773 0.9247 0.4314 0.073 Uiso 1 1 calc R U . . .

loop_
_atom_site_aniso_label
_atom_site_aniso_U_11
_atom_site_aniso_U_22
_atom_site_aniso_U_33
_atom_site_aniso_U_23
_atom_site_aniso_U_13
_atom_site_aniso_U_12
Pt1 0.0132(2) 0.0152(3) 0.0150(2) -0.0054(2) -0.00324(19) -0.0024(2)
Pt2 0.01650(19) 0.01504(19) 0.01591(17) -0.00576(14) -0.00308(14) -0.00277(15)
Pt3 0.01825(19) 0.01634(19) 0.01548(18) -0.00582(14) -0.00134(14) -0.00330(15)
Pt4 0.01395(19) 0.0202(2) 0.02335(19) -0.01016(16) -0.00387(15) -0.00098(15)
Sn1 0.0173(3) 0.0148(3) 0.0159(3) -0.0048(3) -0.0034(3) -0.0023(3)
Sn2 0.0161(3) 0.0185(3) 0.0189(3) -0.0074(3) -0.0055(3) -0.0028(3)
Sn3 0.0297(4) 0.0196(4) 0.0175(3) -0.0081(3) 0.0026(3) -0.0043(3)
Sn4 0.0238(4) 0.0217(4) 0.0213(3) -0.0070(3) -0.0021(3) 0.0001(3)
Br1 0.0321(6) 0.0259(6) 0.0303(5) -0.0073(4) -0.0014(5) -0.0144(5)
Br2 0.0300(6) 0.0230(5) 0.0299(5) -0.0087(4) -0.0153(4) 0.0029(4)
Br3 0.0239(5) 0.0279(6) 0.0360(6) -0.0103(5) -0.0041(4) -0.0111(5)
Br4 0.0310(6) 0.0258(6) 0.0236(5) -0.0067(4) -0.0130(4) -0.0039(5)
Br5 0.0661(11) 0.1416(18) 0.0576(9) -0.0739(11) 0.0130(8) -0.0500(12)
Br6 0.0288(6) 0.0289(6) 0.0407(6) -0.0128(5) 0.0031(5) -0.0057(5)
Br7 0.0311(12) 0.0233(12) 0.0232(10) -0.0071(9) 0.0027(9) 0.0023(9)
O7 0.040(9) 0.014(8) 0.024(8) -0.015(7) -0.002(7) 0.000(7)
Br8 0.0241(6) 0.0390(7) 0.0378(6) -0.0152(5) 0.0007(5) -0.0014(5)
Br9 0.0363(6) 0.0228(6) 0.0299(6) -0.0071(5) -0.0061(5) -0.0002(5)
C2 0.030(6) 0.026(6) 0.023(5) -0.013(4) -0.010(4) -0.001(5)
C3 0.035(6) 0.025(6) 0.023(5) -0.003(5) -0.001(5) -0.011(5)
C4 0.018(6) 0.040(7) 0.065(8) -0.039(6) -0.014(6) 0.008(5)
O2 0.050(5) 0.030(5) 0.050(5) -0.017(4) -0.021(4) -0.008(4)
O3 0.050(5) 0.025(4) 0.026(4) -0.001(4) 0.004(4) -0.009(4)
O4 0.027(5) 0.080(8) 0.092(8) -0.056(7) -0.019(5) 0.008(5)
P1 0.0319(15) 0.0216(14) 0.0191(12) -0.0055(11) -0.0077(11) -0.0096(12)
C101 0.038(6) 0.027(6) 0.019(5) -0.007(4) -0.019(5) -0.005(5)
C102 0.043(7) 0.025(6) 0.028(6) -0.009(5) -0.012(5) -0.007(5)
C103 0.050(8) 0.026(6) 0.037(6) -0.009(5) -0.020(6) -0.005(6)
C104 0.046(8) 0.022(6) 0.048(7) -0.017(5) -0.022(6) 0.007(5)
C105 0.040(7) 0.042(8) 0.039(7) -0.016(6) -0.019(6) -0.002(6)
C106 0.048(7) 0.016(5) 0.034(6) -0.009(5) -0.023(5) 0.001(5)
C107 0.027(6) 0.020(5) 0.017(5) -0.003(4) -0.003(4) -0.015(4)
C108 0.041(7) 0.021(6) 0.026(6) -0.010(5) -0.002(5) -0.005(5)
C109 0.041(7) 0.035(7) 0.022(5) -0.010(5) -0.011(5) -0.009(5)
C110 0.041(7) 0.028(6) 0.029(6) -0.014(5) 0.002(5) -0.008(5)
C111 0.041(7) 0.028(6) 0.029(6) -0.015(5) -0.002(5) -0.015(5)
C112 0.018(5) 0.027(6) 0.023(5) -0.010(4) -0.008(4) 0.001(4)
C113 0.030(6) 0.019(5) 0.027(5) -0.010(4) -0.001(4) -0.011(5)
C114 0.030(6) 0.044(8) 0.026(6) -0.011(5) -0.009(5) 0.015(6)
C115 0.044(8) 0.056(9) 0.019(6) -0.011(6) -0.007(5) 0.002(7)
C116 0.031(6) 0.032(7) 0.033(6) -0.004(5) -0.012(5) -0.005(5)
C117 0.033(6) 0.032(7) 0.034(6) -0.011(5) -0.010(5) -0.005(5)
C118 0.023(6) 0.034(7) 0.024(5) -0.009(5) 0.003(4) -0.010(5)
C119 0.032(6) 0.040(7) 0.019(5) -0.009(5) 0.003(4) -0.017(5)
C120 0.042(7) 0.039(7) 0.026(6) -0.010(5) -0.005(5) -0.006(6)
C121 0.046(8) 0.033(7) 0.025(6) -0.007(5) 0.000(5) -0.006(6)
C122 0.072(10) 0.050(9) 0.038(7) -0.008(6) -0.008(7) -0.036(8)
C123 0.064(8) 0.079(8) 0.063(7) -0.012(6) -0.025(6) -0.043(7)
C124 0.090(12) 0.079(11) 0.028(7) -0.004(7) -0.017(7) -0.062(10)

loop_
_atom_type_symbol
_atom_type_description
_atom_type_scat_dispersion_real
_atom_type_scat_dispersion_imag
_atom_type_scat_source
C C 0.0033 0.0016 'International Tables Vol C Tables 4.2.6.8 and 6.1.1.4'
H H 0.0000 0.0000 'International Tables Vol C Tables 4.2.6.8 and 6.1.1.4'
O O 0.0106 0.0060 'International Tables Vol C Tables 4.2.6.8 and 6.1.1.4'
P P 0.1023 0.0942 'International Tables Vol C Tables 4.2.6.8 and 6.1.1.4'
Br Br -0.2901 2.4595 'International Tables Vol C Tables 4.2.6.8 and 6.1.1.4'
Sn Sn -0.6537 1.4246 'International Tables Vol C Tables 4.2.6.8 and 6.1.1.4'
Pt Pt -1.7033 8.3905 'International Tables Vol C Tables 4.2.6.8 and 6.1.1.4'

loop_
_geom_angle_atom_site_label_1
_geom_angle_atom_site_label_2
_geom_angle_atom_site_label_3
_geom_angle
_geom_angle_site_symmetry_1
_geom_angle_site_symmetry_3
Sn2 Pt1 Sn2 180.0 . 2_667
Sn2 Pt1 Pt3 104.263(17) . .
Sn2 Pt1 Pt3 75.737(17) 2_667 .
Sn2 Pt1 Pt3 75.737(17) . 2_667
Sn2 Pt1 Pt3 104.263(17) 2_667 2_667
Pt3 Pt1 Pt3 180.0 . 2_667
Sn2 Pt1 Pt2 118.994(17) . 2_667
Sn2 Pt1 Pt2 61.006(18) 2_667 2_667
Pt3 Pt1 Pt2 63.379(12) . 2_667
Pt3 Pt1 Pt2 116.622(12) 2_667 2_667
Sn2 Pt1 Pt2 61.005(18) . .
Sn2 Pt1 Pt2 118.994(18) 2_667 .
Pt3 Pt1 Pt2 116.621(12) . .
Pt3 Pt1 Pt2 63.378(12) 2_667 .
Pt2 Pt1 Pt2 180.0 2_667 .
Sn2 Pt1 Sn1 94.77(2) . 2_667
Sn2 Pt1 Sn1 85.23(2) 2_667 2_667
Pt3 Pt1 Sn1 122.151(16) . 2_667
Pt3 Pt1 Sn1 57.849(16) 2_667 2_667
Pt2 Pt1 Sn1 59.611(17) 2_667 2_667
Pt2 Pt1 Sn1 120.389(18) . 2_667
Sn2 Pt1 Sn1 85.23(2) . .
Sn2 Pt1 Sn1 94.77(2) 2_667 .
Pt3 Pt1 Sn1 57.849(16) . .
Pt3 Pt1 Sn1 122.151(16) 2_667 .
Pt2 Pt1 Sn1 120.389(17) 2_667 .
Pt2 Pt1 Sn1 59.611(17) . .
Sn1 Pt1 Sn1 180.00(3) 2_667 .
Sn2 Pt1 Pt4 58.486(18) . .
Sn2 Pt1 Pt4 121.515(18) 2_667 .
Pt3 Pt1 Pt4 72.949(12) . .
Pt3 Pt1 Pt4 107.051(12) 2_667 .
Pt2 Pt1 Pt4 60.973(11) 2_667 .
Pt2 Pt1 Pt4 119.027(11) . .
Sn1 Pt1 Pt4 72.110(16) 2_667 .
Sn1 Pt1 Pt4 107.891(16) . .
Sn2 Pt1 Pt4 121.514(18) . 2_667
Sn2 Pt1 Pt4 58.485(18) 2_667 2_667
Pt3 Pt1 Pt4 107.051(12) . 2_667
Pt3 Pt1 Pt4 72.948(12) 2_667 2_667
Pt2 Pt1 Pt4 119.026(11) 2_667 2_667
Pt2 Pt1 Pt4 60.974(11) . 2_667
Sn1 Pt1 Pt4 107.890(16) 2_667 2_667
Sn1 Pt1 Pt4 72.110(16) . 2_667
Pt4 Pt1 Pt4 180.0 . 2_667
C2 Pt2 Sn1 98.5(3) . .
C2 Pt2 Pt1 144.7(3) . .
Sn1 Pt2 Pt1 60.283(17) . .
C2 Pt2 Sn2 93.8(3) . .
Sn1 Pt2 Sn2 84.28(2) . .
Pt1 Pt2 Sn2 58.546(16) . .
C2 Pt2 Sn3 93.6(3) . 2_667
Sn1 Pt2 Sn3 164.58(3) . 2_667
Pt1 Pt2 Sn3 113.26(2) . 2_667
Sn2 Pt2 Sn3 104.52(2) . 2_667
C2 Pt2 Pt4 144.7(3) . 2_667
Sn1 Pt2 Pt4 71.981(18) . 2_667
Pt1 Pt2 Pt4 60.013(12) . 2_667
Sn2 Pt2 Pt4 118.13(2) . 2_667
Sn3 Pt2 Pt4 92.63(2) 2_667 2_667
C2 Pt2 Sn4 91.4(3) . 2_667
Sn1 Pt2 Sn4 93.86(2) . 2_667
Pt1 Pt2 Sn4 116.31(2) . 2_667
Sn2 Pt2 Sn4 174.77(3) . 2_667
Sn3 Pt2 Sn4 76.24(2) 2_667 2_667
Pt4 Pt2 Sn4 56.65(2) 2_667 2_667
C2 Pt2 Pt3 139.1(3) . 2_667
Sn1 Pt2 Pt3 117.32(2) . 2_667
Pt1 Pt2 Pt3 57.798(13) . 2_667
Sn2 Pt2 Pt3 72.242(18) . 2_667
Sn3 Pt2 Pt3 55.703(18) 2_667 2_667
Pt4 Pt2 Pt3 70.280(15) 2_667 2_667
Sn4 Pt2 Pt3 104.47(2) 2_667 2_667
C3 Pt3 Sn3 88.4(4) . .
C3 Pt3 Sn1 90.3(4) . .
Sn3 Pt3 Sn1 176.00(3) . .
C3 Pt3 Pt1 151.2(4) . .
Sn3 Pt3 Pt1 119.07(2) . .
Sn1 Pt3 Pt1 61.741(17) . .
C3 Pt3 Pt2 145.7(4) . 2_667
Sn3 Pt3 Pt2 60.513(19) . 2_667
Sn1 Pt3 Pt2 119.73(2) . 2_667
Pt1 Pt3 Pt2 58.823(11) . 2_667
C4 Pt4 Sn4 91.9(3) . .
C4 Pt4 Sn2 87.2(3) . .
Sn4 Pt4 Sn2 166.97(3) . .
C4 Pt4 Pt1 146.5(3) . .
Sn4 Pt4 Pt1 120.54(2) . .
Sn2 Pt4 Pt1 59.232(16) . .
C4 Pt4 Pt2 153.8(4) . 2_667
Sn4 Pt4 Pt2 61.91(2) . 2_667
Sn2 Pt4 Pt2 117.79(2) . 2_667
Pt1 Pt4 Pt2 59.014(13) . 2_667
C4 Pt4 Sn1 128.4(4) . 2_667
Sn4 Pt4 Sn1 85.84(2) . 2_667
Sn2 Pt4 Sn1 84.51(2) . 2_667
Pt1 Pt4 Sn1 53.611(15) . 2_667
Pt2 Pt4 Sn1 53.033(16) 2_667 2_667
Br2 Sn1 Br1 96.32(4) . .
Br2 Sn1 Pt3 104.11(4) . .
Br1 Sn1 Pt3 114.23(4) . .
Br2 Sn1 Pt2 114.79(4) . .
Br1 Sn1 Pt2 105.54(3) . .
Pt3 Sn1 Pt2 119.63(3) . .
Br2 Sn1 Pt1 121.97(3) . .
Br1 Sn1 Pt1 141.71(4) . .
Pt3 Sn1 Pt1 60.411(18) . .
Pt2 Sn1 Pt1 60.106(16) . .
Br2 Sn1 Pt4 75.59(3) . 2_667
Br1 Sn1 Pt4 149.34(4) . 2_667
Pt3 Sn1 Pt4 96.42(2) . 2_667
Pt2 Sn1 Pt4 54.987(15) . 2_667
Pt1 Sn1 Pt4 54.279(14) . 2_667
Br4 Sn2 Br3 97.70(4) . .
Br4 Sn2 Pt4 111.05(4) . .
Br3 Sn2 Pt4 108.32(4) . .
Br4 Sn2 Pt1 128.35(3) . .
Br3 Sn2 Pt1 133.82(4) . .
Pt4 Sn2 Pt1 62.282(17) . .
Br4 Sn2 Pt2 109.31(4) . .
Br3 Sn2 Pt2 105.24(4) . .
Pt4 Sn2 Pt2 122.23(3) . .
Pt1 Sn2 Pt2 60.448(17) . .
O7 Sn3 Br5 108.6(4) . .
O7 Sn3 Br6 84.2(4) . .
Br5 Sn3 Br6 101.05(5) . .
O7 Sn3 Pt3 128.1(4) . .
Br5 Sn3 Pt3 120.52(6) . .
Br6 Sn3 Pt3 101.12(4) . .
Br5 Sn3 Br7 88.55(8) . .
Br6 Sn3 Br7 89.33(6) . .
Pt3 Sn3 Br7 145.75(6) . .
O7 Sn3 Pt2 77.7(4) . 2_667
Br5 Sn3 Pt2 120.98(5) . 2_667
Br6 Sn3 Pt2 137.59(4) . 2_667
Pt3 Sn3 Pt2 63.78(2) . 2_667
Br7 Sn3 Pt2 86.49(5) . 2_667
O7 Sn4 Br9 105.7(4) . .
O7 Sn4 Br8 88.5(4) . .
Br9 Sn4 Br8 100.68(5) . .
O7 Sn4 Pt4 117.6(4) . .
Br9 Sn4 Pt4 128.15(4) . .
Br8 Sn4 Pt4 107.21(4) . .
Br9 Sn4 Br7 91.17(6) . .
Br8 Sn4 Br7 90.15(6) . .
Pt4 Sn4 Br7 130.61(5) . .
O7 Sn4 Pt2 79.2(4) . 2_667
Br9 Sn4 Pt2 103.48(4) . 2_667
Br8 Sn4 Pt2 155.07(4) . 2_667
Pt4 Sn4 Pt2 61.43(2) . 2_667
Br7 Sn4 Pt2 83.37(5) . 2_667
Sn3 Br7 Sn4 78.25(7) . .
Sn4 O7 Sn3 108.9(7) . .
Sn4 O7 H7 125.5 . .
Sn3 O7 H7 125.5 . .
O2 C2 Pt2 179.1(10) . .
O3 C3 Pt3 176.2(10) . .
O4 C4 Pt4 177.8(12) . .
C119 P1 C107 111.2(3) . .
C119 P1 C113 109.5(4) . .
C107 P1 C113 110.1(3) . .
C119 P1 C101 107.2(4) . .
C107 P1 C101 108.1(3) . .
C113 P1 C101 110.6(3) . .
C102 C101 C106 120.0 . .
C102 C101 P1 120.2(4) . .
C106 C101 P1 119.7(4) . .
C103 C102 C101 120.0 . .
C103 C102 H102 120.0 . .
C101 C102 H102 120.0 . .
C102 C103 C104 120.0 . .
C102 C103 H103 120.0 . .
C104 C103 H103 120.0 . .
C103 C104 C105 120.0 . .
C103 C104 H104 120.0 . .
C105 C104 H104 120.0 . .
C106 C105 C104 120.0 . .
C106 C105 H105 120.0 . .
C104 C105 H105 120.0 . .
C105 C106 C101 120.0 . .
C105 C106 H106 120.0 . .
C101 C106 H106 120.0 . .
C108 C107 C112 120.0 . .
C108 C107 P1 120.4(4) . .
C112 C107 P1 119.6(4) . .
C107 C108 C109 120.0 . .
C107 C108 H108 120.0 . .
C109 C108 H108 120.0 . .
C110 C109 C108 120.0 . .
C110 C109 H109 120.0 . .
C108 C109 H109 120.0 . .
C109 C110 C111 120.0 . .
C109 C110 H110 120.0 . .
C111 C110 H110 120.0 . .
C110 C111 C112 120.0 . .
C110 C111 H111 120.0 . .
C112 C111 H111 120.0 . .
C111 C112 C107 120.0 . .
C111 C112 H112 120.0 . .
C107 C112 H112 120.0 . .
C114 C113 C118 120.0 . .
C114 C113 P1 120.7(4) . .
C118 C113 P1 119.3(4) . .
C115 C114 C113 120.0 . .
C115 C114 H114 120.0 . .
C113 C114 H114 120.0 . .
C114 C115 C116 120.0 . .
C114 C115 H115 120.0 . .
C116 C115 H115 120.0 . .
C117 C116 C115 120.0 . .
C117 C116 H116 120.0 . .
C115 C116 H116 120.0 . .
C118 C117 C116 120.0 . .
C118 C117 H117 120.0 . .
C116 C117 H117 120.0 . .
C117 C118 C113 120.0 . .
C117 C118 H118 120.0 . .
C113 C118 H118 120.0 . .
C120 C119 C124 120.0 . .
C120 C119 P1 119.4(4) . .
C124 C119 P1 120.4(4) . .
C119 C120 C121 120.0 . .
C119 C120 H120 120.0 . .
C121 C120 H120 120.0 . .
C120 C121 C122 120.0 . .
C120 C121 H121 120.0 . .
C122 C121 H121 120.0 . .
C121 C122 C123 120.0 . .
C121 C122 H122 120.0 . .
C123 C122 H122 120.0 . .
C124 C123 C122 120.0 . .
C124 C123 H123 120.0 . .
C122 C123 H123 120.0 . .
C123 C124 C119 120.0 . .
C123 C124 H124 120.0 . .
C119 C124 H124 120.0 . .

loop_
_geom_bond_atom_site_label_1
_geom_bond_atom_site_label_2
_geom_bond_distance
_geom_bond_site_symmetry_2
Pt1 Sn2 2.6811(6) .
Pt1 Sn2 2.6811(6) 2_667
Pt1 Pt3 2.7040(4) .
Pt1 Pt3 2.7040(4) 2_667
Pt1 Pt2 2.7340(5) 2_667
Pt1 Pt2 2.7341(4) .
Pt1 Sn1 2.7389(7) 2_667
Pt1 Sn1 2.7389(7) .
Pt1 Pt4 2.7622(5) .
Pt1 Pt4 2.7623(5) 2_667
Pt2 C2 1.898(11) .
Pt2 Sn1 2.7204(8) .
Pt2 Sn2 2.7490(8) .
Pt2 Sn3 2.7719(8) 2_667
Pt2 Pt4 2.7886(5) 2_667
Pt2 Sn4 2.8012(9) 2_667
Pt2 Pt3 2.8568(6) 2_667
Pt3 C3 1.866(10) .
Pt3 Sn3 2.6307(9) .
Pt3 Sn1 2.6327(8) .
Pt3 Pt2 2.8568(6) 2_667
Pt4 C4 1.878(11) .
Pt4 Sn4 2.6524(9) .
Pt4 Sn2 2.6601(8) .
Pt4 Pt2 2.7886(6) 2_667
Pt4 Sn1 3.2378(8) 2_667
Sn1 Br2 2.5170(12) .
Sn1 Br1 2.5216(12) .
Sn1 Pt4 3.2378(8) 2_667
Sn2 Br4 2.5103(12) .
Sn2 Br3 2.5138(12) .
Sn3 O7 2.183(15) .
Sn3 Br5 2.4670(16) .
Sn3 Br6 2.5196(13) .
Sn3 Br7 2.657(2) .
Sn3 Pt2 2.7719(8) 2_667
Sn4 O7 2.043(14) .
Sn4 Br9 2.4855(13) .
Sn4 Br8 2.5079(14) .
Sn4 Br7 2.793(3) .
Sn4 Pt2 2.8012(9) 2_667
O7 H7 0.9500 .
C2 O2 1.134(13) .
C3 O3 1.131(12) .
C4 O4 1.125(13) .
P1 C119 1.786(6) .
P1 C107 1.796(5) .
P1 C113 1.800(5) .
P1 C101 1.810(6) .
C101 C102 1.3900 .
C101 C106 1.3900 .
C102 C103 1.3900 .
C102 H102 0.9500 .
C103 C104 1.3900 .
C103 H103 0.9500 .
C104 C105 1.3900 .
C104 H104 0.9500 .
C105 C106 1.3900 .
C105 H105 0.9500 .
C106 H106 0.9500 .
C107 C108 1.3900 .
C107 C112 1.3900 .
C108 C109 1.3900 .
C108 H108 0.9500 .
C109 C110 1.3900 .
C109 H109 0.9500 .
C110 C111 1.3900 .
C110 H110 0.9500 .
C111 C112 1.3900 .
C111 H111 0.9500 .
C112 H112 0.9500 .
C113 C114 1.3900 .
C113 C118 1.3900 .
C114 C115 1.3900 .
C114 H114 0.9500 .
C115 C116 1.3900 .
C115 H115 0.9500 .
C116 C117 1.3900 .
C116 H116 0.9500 .
C117 C118 1.3900 .
C117 H117 0.9500 .
C118 H118 0.9500 .
C119 C120 1.3900 .
C119 C124 1.3900 .
C120 C121 1.3900 .
C120 H120 0.9500 .
C121 C122 1.3900 .
C121 H121 0.9500 .
C122 C123 1.3900 .
C122 H122 0.9500 .
C123 C124 1.3900 .
C123 H123 0.9500 .
C124 H124 0.9500 .

loop_
_geom_hbond_atom_site_label_D
_geom_hbond_atom_site_label_H
_geom_hbond_atom_site_label_A
_geom_hbond_distance_DH
_geom_hbond_distance_HA
_geom_hbond_distance_DA
_geom_hbond_angle_DHA
_geom_hbond_site_symmetry_A
C120 H120 Br9 0.95 2.97 3.785(6) 144.2 1_564
C118 H118 Br7 0.95 2.96 3.885(5) 164.9 2_766
C114 H114 Br1 0.95 3.14 3.936(5) 142.9 .
C112 H112 Br6 0.95 3.07 3.809(5) 135.7 .
C108 H108 Br2 0.95 2.94 3.875(5) 169.8 2_676
C106 H106 O3 0.95 2.47 3.413(9) 170.1 .
